data_4303077
loop_
_publ_author_name
'Andrew L. Johnson'
'Alexander M. Willcocks'
'Stephen P. Richards'

_publ_contact_author_address
;
Department of Chemistry,
University of Bath.
Claverton Down.
Bath.
BA2 7AY
United Kingdon
;
_publ_contact_author_email a.l.johnson@bath.ac.uk
_publ_contact_author_fax '+44 (0) 1225 386231'
_publ_contact_author_name 'Dr. Andrew L. Johnson'
_publ_contact_author_phone '+44 (0) 1225 384467'
_publ_section_title
;
Synthesis and Structures of Group 11 Metal Triazenide Complexes: Ligand
Supported Metallophilic Interactions
;
_journal_name_full 'Inorganic Chemistry'
_journal_page_first 8613
_journal_page_last 8622
_journal_paper_doi 10.1021/ic901051f
_journal_volume 48
_journal_year 2009
_chemical_formula_sum 'C57 H79 Cu3 N6'
_chemical_formula_weight 1038.88
_chemical_name_systematic
; 
 ? 
;
_space_group_IT_number 2
_symmetry_cell_setting triclinic
_symmetry_space_group_name_Hall '-P 1'
_symmetry_space_group_name_H-M 'P -1'
_atom_sites_solution_hydrogens geom
_atom_sites_solution_primary direct
_atom_sites_solution_secondary difmap
_audit_creation_method SHELXL-97
_cell_angle_alpha 93.0140(10)
_cell_angle_beta 99.3270(10)
_cell_angle_gamma 92.364(2)
_cell_formula_units_Z 2
_cell_length_a 11.9480(3)
_cell_length_b 15.3420(4)
_cell_length_c 15.5620(4)
_cell_measurement_reflns_used 53616
_cell_measurement_temperature 150(2)
_cell_measurement_theta_max 27.56
_cell_measurement_theta_min 8.52
_cell_volume 2807.42(13)
_computing_cell_refinement 'HKL Scalepack (Otwinowski & Minor 1997)'
_computing_data_collection 'Kappa CCD'
_computing_data_reduction 'Denzo and Scalepak (Otwinowski & Minor, 1997)'
_computing_molecular_graphics 'ORTEP 3 for Windows (Farrugia, 1997)'
_computing_publication_material 'SHELXL-97 (Sheldrick, 1997)'
_computing_structure_refinement 'SHELXL-97 (Sheldrick, 1997)'
_computing_structure_solution 'SHELXS-86 (Sheldrick, 1986)'
_diffrn_ambient_temperature 150(2)
_diffrn_measured_fraction_theta_full 0.955
_diffrn_measured_fraction_theta_max 0.955
_diffrn_measurement_device_type 'Bruker Kappa CCD Diffractometer'
_diffrn_measurement_method 'omega and phi scans'
_diffrn_radiation_monochromator graphite
_diffrn_radiation_source 'fine-focus sealed tube'
_diffrn_radiation_type MoK\a
_diffrn_radiation_wavelength 0.71073
_diffrn_reflns_av_R_equivalents 0.0692
_diffrn_reflns_av_sigmaI/netI 0.0672
_diffrn_reflns_limit_h_max 15
_diffrn_reflns_limit_h_min -15
_diffrn_reflns_limit_k_max 19
_diffrn_reflns_limit_k_min -19
_diffrn_reflns_limit_l_max 20
_diffrn_reflns_limit_l_min -20
_diffrn_reflns_number 53616
_diffrn_reflns_theta_full 27.56
_diffrn_reflns_theta_max 27.56
_diffrn_reflns_theta_min 8.52
_diffrn_standards_decay_% 0
_diffrn_standards_interval_count 0
_diffrn_standards_interval_time 0
_diffrn_standards_number 0
_exptl_absorpt_coefficient_mu 1.166
_exptl_absorpt_correction_T_max 0.8680
_exptl_absorpt_correction_T_min 0.7593
_exptl_absorpt_correction_type multi-scan
_exptl_absorpt_process_details 'SORTAV (Blessing, 1995)'
_exptl_crystal_colour Colorless
_exptl_crystal_density_diffrn 1.229
_exptl_crystal_density_method 'not measured'
_exptl_crystal_description Block
_exptl_crystal_F_000 1100
_exptl_crystal_size_max 0.25
_exptl_crystal_size_mid 0.25
_exptl_crystal_size_min 0.13
_refine_diff_density_max 0.961
_refine_diff_density_min -0.515
_refine_diff_density_rms 0.071
_refine_ls_extinction_method none
_refine_ls_goodness_of_fit_ref 1.026
_refine_ls_hydrogen_treatment constr
_refine_ls_matrix_type full
_refine_ls_number_parameters 614
_refine_ls_number_reflns 12403
_refine_ls_number_restraints 0
_refine_ls_restrained_S_all 1.026
_refine_ls_R_factor_all 0.0812
_refine_ls_R_factor_gt 0.0442
_refine_ls_shift/su_max 0.001
_refine_ls_shift/su_mean 0.000
_refine_ls_structure_factor_coef Fsqd
_refine_ls_weighting_details 'calc w=1/[\s^2^(Fo^2^)+(0.0469P)^2^+1.5379P] where P=(Fo^2^+2Fc^2^)/3'
_refine_ls_weighting_scheme calc
_refine_ls_wR_factor_gt 0.0943
_refine_ls_wR_factor_ref 0.1106
_reflns_number_gt 8645
_reflns_number_total 12403
_reflns_threshold_expression >2sigma(I)
_cod_data_source_file ic901051f_si_001_5.cif
_cod_data_source_block Cu3L2Mes
_cod_depositor_comments
;
The following automatic conversions were performed:
'_symmetry_cell_setting' value 'Triclinic' changed to 'triclinic'
according to '/home/saulius/struct/CIF-dictionaries/cif_core.dic'
dictionary named 'cif_core.dic' version 2.4.1 from
2010-06-29.

'_exptl_absorpt_correction_type' value 'Multi-scan' changed
to 'multi-scan' according to
'/home/saulius/struct/CIF-dictionaries/cif_core.dic' dictionary named
'cif_core.dic' version 2.4.1 from
2010-06-29.

'_refine_ls_hydrogen_treatment' value 'Constr' changed to
'constr' according to '/home/saulius/struct/CIF-dictionaries/cif_core.dic'
dictionary named 'cif_core.dic' version 2.4.1 from 2010-06-29.

Automatic conversion script
Id: cif_fix_enum 1527 2010-12-29 10:47:43Z saulius 
;
_cod_original_cell_volume 2807.42(12)
_cod_database_code 4303077

loop_
_symmetry_equiv_pos_as_xyz
'x, y, z'
'-x, -y, -z'

loop_
_atom_site_label
_atom_site_type_symbol
_atom_site_fract_x
_atom_site_fract_y
_atom_site_fract_z
_atom_site_U_iso_or_equiv
_atom_site_adp_type
_atom_site_occupancy
_atom_site_symmetry_multiplicity
_atom_site_calc_flag
_atom_site_refinement_flags
_atom_site_disorder_assembly
_atom_site_disorder_group
Cu2 Cu 0.21855(3) 0.22567(2) 0.87776(2) 0.02539(9) Uani 1 1 d . . .
Cu3 Cu 0.17235(3) 0.35534(2) 0.799252(19) 0.02467(9) Uani 1 1 d . . .
Cu1 Cu 0.28639(2) 0.23102(2) 0.72134(2) 0.02415(9) Uani 1 1 d . . .
N4 N 0.21606(17) 0.28696(13) 0.62347(13) 0.0234(4) Uani 1 1 d . . .
N5 N 0.17139(17) 0.36318(14) 0.61561(14) 0.0246(5) Uani 1 1 d . . .
N2 N 0.37158(18) 0.10048(14) 0.84000(14) 0.0257(5) Uani 1 1 d . . .
C106 C 0.0495(3) 0.31857(19) 0.94030(19) 0.0358(7) Uani 1 1 d . . .
N3 N 0.28414(17) 0.11621(13) 0.87724(13) 0.0239(4) Uani 1 1 d . . .
N1 N 0.38734(18) 0.15329(14) 0.78001(14) 0.0257(5) Uani 1 1 d . . .
N6 N 0.15797(18) 0.40334(14) 0.68864(14) 0.0252(5) Uani 1 1 d . . .
C101 C 0.1606(2) 0.33387(17) 0.92167(17) 0.0270(6) Uani 1 1 d . . .
C13 C 0.2677(2) 0.05579(17) 0.94272(17) 0.0257(5) Uani 1 1 d . . .
C25 C 0.2152(2) 0.24244(16) 0.53914(16) 0.0249(5) Uani 1 1 d . . .
C1 C 0.4917(2) 0.13976(18) 0.74772(17) 0.0284(6) Uani 1 1 d . . .
C30 C 0.1202(2) 0.18782(17) 0.50372(17) 0.0275(6) Uani 1 1 d . . .
C2 C 0.5792(2) 0.2049(2) 0.76973(19) 0.0355(7) Uani 1 1 d . . .
C26 C 0.3110(2) 0.25108(18) 0.49757(18) 0.0320(6) Uani 1 1 d . . .
C42 C 0.1728(3) 0.56175(18) 0.71208(18) 0.0342(6) Uani 1 1 d . . .
C18 C 0.1924(2) -0.01749(18) 0.91926(18) 0.0312(6) Uani 1 1 d . . .
C108 C 0.0473(5) 0.4689(3) 1.1422(3) 0.0761(13) Uani 1 1 d . . .
H10A H 0.0377 0.4277 1.1868 0.114 Uiso 1 1 calc R . .
H10B H -0.0256 0.4942 1.1218 0.114 Uiso 1 1 calc R . .
H10C H 0.1033 0.5156 1.1673 0.114 Uiso 1 1 calc R . .
C38 C -0.0038(2) 0.49122(18) 0.62900(17) 0.0302(6) Uani 1 1 d . . .
C29 C 0.1219(2) 0.14250(19) 0.42442(18) 0.0338(6) Uani 1 1 d . . .
H29 H 0.0592 0.1041 0.3997 0.041 Uiso 1 1 calc R . .
C37 C 0.1081(2) 0.48690(16) 0.67557(16) 0.0259(5) Uani 1 1 d . . .
C47 C -0.1099(3) 0.3572(2) 0.6663(2) 0.0402(7) Uani 1 1 d . . .
H47A H -0.0419 0.3439 0.7068 0.060 Uiso 1 1 calc R . .
H47B H -0.1508 0.3026 0.6416 0.060 Uiso 1 1 calc R . .
H47C H -0.1593 0.3918 0.6976 0.060 Uiso 1 1 calc R . .
C34 C 0.0213(2) 0.17578(19) 0.55283(18) 0.0321(6) Uani 1 1 d . . .
H34 H 0.0207 0.2296 0.5918 0.039 Uiso 1 1 calc R . .
C14 C 0.3236(2) 0.07406(18) 1.02837(18) 0.0305(6) Uani 1 1 d . . .
C102 C 0.2358(3) 0.39240(18) 0.97981(18) 0.0339(6) Uani 1 1 d . . .
C27 C 0.3065(3) 0.2061(2) 0.4168(2) 0.0405(7) Uani 1 1 d . . .
H27 H 0.3686 0.2127 0.3861 0.049 Uiso 1 1 calc R . .
C19 C 0.1287(3) -0.03481(19) 0.8267(2) 0.0366(7) Uani 1 1 d . . .
H19 H 0.1585 0.0094 0.7899 0.044 Uiso 1 1 calc R . .
C46 C -0.0752(2) 0.40908(19) 0.59297(18) 0.0322(6) Uani 1 1 d . . .
H46 H -0.0266 0.3714 0.5616 0.039 Uiso 1 1 calc R . .
C6 C 0.5030(3) 0.0650(2) 0.6943(2) 0.0383(7) Uani 1 1 d . . .
C39 C -0.0466(3) 0.5739(2) 0.6202(2) 0.0390(7) Uani 1 1 d . . .
H39 H -0.1209 0.5791 0.5887 0.047 Uiso 1 1 calc R . .
C103 C 0.1975(3) 0.4351(2) 1.0492(2) 0.0441(8) Uani 1 1 d . . .
H103 H 0.2481 0.4753 1.0866 0.053 Uiso 1 1 calc R . .
C105 C 0.0164(3) 0.3619(2) 1.0123(2) 0.0449(8) Uani 1 1 d . . .
H105 H -0.0579 0.3501 1.0246 0.054 Uiso 1 1 calc R . .
C15 C 0.3038(3) 0.0144(2) 1.0905(2) 0.0381(7) Uani 1 1 d . . .
H15 H 0.3411 0.0246 1.1492 0.046 Uiso 1 1 calc R . .
C31 C 0.4152(3) 0.3070(2) 0.5392(2) 0.0423(7) Uani 1 1 d . . .
H31 H 0.4126 0.3126 0.6032 0.051 Uiso 1 1 calc R . .
C16 C 0.2320(3) -0.0579(2) 1.0683(2) 0.0412(7) Uani 1 1 d . . .
H16 H 0.2207 -0.0976 1.1113 0.049 Uiso 1 1 calc R . .
C7 C 0.4041(3) 0.0004(2) 0.6633(3) 0.0537(9) Uani 1 1 d . . .
H7 H 0.3478 0.0072 0.7039 0.064 Uiso 1 1 calc R . .
C11 C 0.6378(6) 0.2880(4) 0.9142(3) 0.105(2) Uani 1 1 d . . .
H11A H 0.7179 0.2916 0.9073 0.158 Uiso 1 1 calc R . .
H11B H 0.6219 0.2346 0.9429 0.158 Uiso 1 1 calc R . .
H11C H 0.6214 0.3390 0.9498 0.158 Uiso 1 1 calc R . .
C40 C 0.0157(3) 0.6484(2) 0.6560(2) 0.0456(8) Uani 1 1 d . . .
H40 H -0.0160 0.7039 0.6492 0.055 Uiso 1 1 calc R . .
C104 C 0.0883(3) 0.4212(2) 1.0660(2) 0.0495(9) Uani 1 1 d . . .
C43 C 0.2939(3) 0.5578(2) 0.7594(2) 0.0430(7) Uani 1 1 d . . .
H43 H 0.3079 0.4953 0.7707 0.052 Uiso 1 1 calc R . .
C28 C 0.2137(3) 0.1524(2) 0.38058(19) 0.0395(7) Uani 1 1 d . . .
H28 H 0.2126 0.1221 0.3256 0.047 Uiso 1 1 calc R . .
C17 C 0.1762(3) -0.0734(2) 0.9841(2) 0.0400(7) Uani 1 1 d . . .
H17 H 0.1255 -0.1233 0.9699 0.048 Uiso 1 1 calc R . .
C22 C 0.4034(3) 0.1534(2) 1.05484(19) 0.0376(7) Uani 1 1 d . . .
H22 H 0.3983 0.1906 1.0036 0.045 Uiso 1 1 calc R . .
C33 C 0.5253(3) 0.2663(3) 0.5295(2) 0.0508(8) Uani 1 1 d . . .
H33A H 0.5341 0.2634 0.4679 0.076 Uiso 1 1 calc R . .
H33B H 0.5248 0.2072 0.5505 0.076 Uiso 1 1 calc R . .
H33C H 0.5887 0.3019 0.5638 0.076 Uiso 1 1 calc R . .
C4 C 0.6947(3) 0.1178(3) 0.6890(2) 0.0537(10) Uani 1 1 d . . .
H4 H 0.7651 0.1094 0.6697 0.064 Uiso 1 1 calc R . .
C35 C -0.0944(3) 0.1658(2) 0.4932(2) 0.0448(8) Uani 1 1 d . . .
H35A H -0.1037 0.2156 0.4561 0.067 Uiso 1 1 calc R . .
H35B H -0.1549 0.1639 0.5288 0.067 Uiso 1 1 calc R . .
H35C H -0.0987 0.1115 0.4564 0.067 Uiso 1 1 calc R . .
C10 C 0.5648(3) 0.2861(2) 0.8265(2) 0.0430(7) Uani 1 1 d . . .
H10 H 0.4840 0.2843 0.8362 0.052 Uiso 1 1 calc R . .
C44 C 0.3779(4) 0.5892(5) 0.7023(3) 0.0938(17) Uani 1 1 d . . .
H44A H 0.3709 0.5502 0.6496 0.141 Uiso 1 1 calc R . .
H44B H 0.4553 0.5889 0.7348 0.141 Uiso 1 1 calc R . .
H44C H 0.3614 0.6487 0.6859 0.141 Uiso 1 1 calc R . .
C36 C 0.0385(3) 0.0991(2) 0.6112(2) 0.0495(8) Uani 1 1 d . . .
H36A H 0.0426 0.0453 0.5752 0.074 Uiso 1 1 calc R . .
H36B H -0.0254 0.0931 0.6431 0.074 Uiso 1 1 calc R . .
H36C H 0.1093 0.1096 0.6527 0.074 Uiso 1 1 calc R . .
C41 C 0.1234(3) 0.64277(19) 0.7015(2) 0.0442(8) Uani 1 1 d . . .
H41 H 0.1652 0.6946 0.7263 0.053 Uiso 1 1 calc R . .
C5 C 0.6076(3) 0.0554(3) 0.6668(2) 0.0507(9) Uani 1 1 d . . .
H5A H 0.6188 0.0047 0.6321 0.061 Uiso 1 1 calc R . .
C23 C 0.3700(4) 0.2081(2) 1.1301(2) 0.0571(9) Uani 1 1 d . . .
H23A H 0.2920 0.2261 1.1137 0.086 Uiso 1 1 calc R . .
H23B H 0.4217 0.2600 1.1435 0.086 Uiso 1 1 calc R . .
H23C H 0.3747 0.1734 1.1815 0.086 Uiso 1 1 calc R . .
C24 C 0.5259(3) 0.1255(3) 1.0757(3) 0.0615(10) Uani 1 1 d . . .
H24A H 0.5324 0.0857 1.1233 0.092 Uiso 1 1 calc R . .
H24B H 0.5769 0.1773 1.0933 0.092 Uiso 1 1 calc R . .
H24C H 0.5469 0.0957 1.0237 0.092 Uiso 1 1 calc R . .
C107 C 0.3584(3) 0.4072(2) 0.9686(2) 0.0448(8) Uani 1 1 d . . .
H10D H 0.3841 0.4676 0.9877 0.067 Uiso 1 1 calc R . .
H10E H 0.3650 0.3965 0.9071 0.067 Uiso 1 1 calc R . .
H10F H 0.4055 0.3671 1.0039 0.067 Uiso 1 1 calc R . .
C109 C -0.0331(3) 0.2543(3) 0.8843(2) 0.0494(8) Uani 1 1 d . . .
H10G H -0.0443 0.2024 0.9167 0.074 Uiso 1 1 calc R . .
H10H H -0.0030 0.2372 0.8312 0.074 Uiso 1 1 calc R . .
H10I H -0.1059 0.2813 0.8684 0.074 Uiso 1 1 calc R . .
C48 C -0.1815(3) 0.4255(2) 0.5278(2) 0.0434(7) Uani 1 1 d . . .
H48A H -0.2354 0.4564 0.5581 0.065 Uiso 1 1 calc R . .
H48B H -0.2170 0.3695 0.5016 0.065 Uiso 1 1 calc R . .
H48C H -0.1604 0.4612 0.4819 0.065 Uiso 1 1 calc R . .
C21 C 0.1502(4) -0.1247(3) 0.7886(3) 0.0672(11) Uani 1 1 d . . .
H21A H 0.2321 -0.1307 0.7919 0.101 Uiso 1 1 calc R . .
H21B H 0.1131 -0.1316 0.7276 0.101 Uiso 1 1 calc R . .
H21C H 0.1192 -0.1697 0.8219 0.101 Uiso 1 1 calc R . .
C3 C 0.6813(3) 0.1922(3) 0.7387(2) 0.0471(8) Uani 1 1 d . . .
H3 H 0.7419 0.2353 0.7522 0.057 Uiso 1 1 calc R . .
C20 C 0.0034(3) -0.0220(3) 0.8226(3) 0.0672(11) Uani 1 1 d . . .
H20A H -0.0284 -0.0641 0.8585 0.101 Uiso 1 1 calc R . .
H20B H -0.0352 -0.0310 0.7621 0.101 Uiso 1 1 calc R . .
H20C H -0.0075 0.0376 0.8447 0.101 Uiso 1 1 calc R . .
C8 C 0.3471(5) 0.0201(4) 0.5738(5) 0.114(2) Uani 1 1 d . . .
H8A H 0.3298 0.0819 0.5733 0.172 Uiso 1 1 calc R . .
H8B H 0.2766 -0.0162 0.5579 0.172 Uiso 1 1 calc R . .
H8C H 0.3978 0.0073 0.5316 0.172 Uiso 1 1 calc R . .
C12 C 0.5852(8) 0.3690(3) 0.7843(4) 0.128(3) Uani 1 1 d . . .
H12A H 0.5663 0.4186 0.8207 0.192 Uiso 1 1 calc R . .
H12B H 0.5374 0.3677 0.7267 0.192 Uiso 1 1 calc R . .
H12C H 0.6653 0.3753 0.7778 0.192 Uiso 1 1 calc R . .
C9 C 0.4355(6) -0.0946(3) 0.6604(4) 0.0997(19) Uani 1 1 d . . .
H9A H 0.4778 -0.1057 0.6123 0.150 Uiso 1 1 calc R . .
H9B H 0.3662 -0.1327 0.6514 0.150 Uiso 1 1 calc R . .
H9C H 0.4828 -0.1066 0.7156 0.150 Uiso 1 1 calc R . .
C45 C 0.3138(4) 0.6101(3) 0.8469(3) 0.0741(12) Uani 1 1 d . . .
H45A H 0.3002 0.6717 0.8376 0.111 Uiso 1 1 calc R . .
H45B H 0.3923 0.6048 0.8756 0.111 Uiso 1 1 calc R . .
H45C H 0.2617 0.5874 0.8840 0.111 Uiso 1 1 calc R . .
C32 C 0.4110(4) 0.3969(3) 0.5081(5) 0.0961(18) Uani 1 1 d . . .
H32A H 0.4120 0.3945 0.4452 0.144 Uiso 1 1 calc R . .
H32B H 0.4770 0.4325 0.5385 0.144 Uiso 1 1 calc R . .
H32C H 0.3413 0.4231 0.5201 0.144 Uiso 1 1 calc R . .

loop_
_atom_site_aniso_label
_atom_site_aniso_U_11
_atom_site_aniso_U_22
_atom_site_aniso_U_33
_atom_site_aniso_U_23
_atom_site_aniso_U_13
_atom_site_aniso_U_12
Cu2 0.02849(17) 0.02337(17) 0.02595(17) 0.00355(13) 0.00700(13) 0.00811(12)
Cu3 0.02877(17) 0.02358(17) 0.02265(17) 0.00316(12) 0.00521(12) 0.00688(12)
Cu1 0.02504(17) 0.02377(17) 0.02430(17) 0.00421(12) 0.00379(12) 0.00684(12)
N4 0.0251(11) 0.0215(11) 0.0237(11) -0.0004(9) 0.0039(8) 0.0038(8)
N5 0.0255(11) 0.0226(11) 0.0260(11) 0.0031(9) 0.0046(9) 0.0027(9)
N2 0.0265(11) 0.0245(11) 0.0277(11) 0.0035(9) 0.0068(9) 0.0066(9)
C106 0.0402(16) 0.0374(16) 0.0339(16) 0.0111(13) 0.0127(13) 0.0146(13)
N3 0.0237(11) 0.0234(11) 0.0252(11) 0.0030(9) 0.0045(9) 0.0047(8)
N1 0.0269(11) 0.0278(12) 0.0236(11) 0.0049(9) 0.0055(9) 0.0060(9)
N6 0.0282(11) 0.0236(11) 0.0244(11) 0.0022(9) 0.0041(9) 0.0060(9)
C101 0.0310(14) 0.0270(14) 0.0245(13) 0.0049(11) 0.0064(11) 0.0093(11)
C13 0.0258(13) 0.0268(14) 0.0263(13) 0.0068(11) 0.0059(10) 0.0102(11)
C25 0.0280(13) 0.0233(13) 0.0240(13) 0.0028(10) 0.0040(10) 0.0074(10)
C1 0.0274(14) 0.0363(15) 0.0239(13) 0.0105(11) 0.0057(10) 0.0119(11)
C30 0.0293(14) 0.0252(13) 0.0277(14) 0.0021(11) 0.0020(11) 0.0075(11)
C2 0.0267(14) 0.0485(18) 0.0322(15) 0.0105(13) 0.0033(11) 0.0078(13)
C26 0.0336(15) 0.0326(15) 0.0319(15) 0.0035(12) 0.0095(12) 0.0063(12)
C42 0.0473(17) 0.0270(15) 0.0289(14) 0.0030(12) 0.0068(12) 0.0067(12)
C18 0.0341(15) 0.0271(14) 0.0338(15) 0.0064(12) 0.0069(12) 0.0053(11)
C108 0.126(4) 0.063(3) 0.051(2) -0.0050(19) 0.046(2) 0.030(2)
C38 0.0372(15) 0.0301(14) 0.0267(14) 0.0090(11) 0.0111(11) 0.0110(12)
C29 0.0351(15) 0.0316(15) 0.0319(15) -0.0055(12) -0.0013(12) 0.0053(12)
C37 0.0361(14) 0.0200(13) 0.0237(13) 0.0053(10) 0.0080(11) 0.0087(11)
C47 0.0410(17) 0.0431(18) 0.0376(17) 0.0109(14) 0.0073(13) 0.0011(13)
C34 0.0299(14) 0.0328(15) 0.0334(15) -0.0004(12) 0.0058(11) -0.0011(11)
C14 0.0312(14) 0.0310(15) 0.0300(14) 0.0027(12) 0.0053(11) 0.0069(11)
C102 0.0458(17) 0.0288(15) 0.0268(14) 0.0029(12) 0.0035(12) 0.0080(12)
C27 0.0403(17) 0.0474(18) 0.0367(17) 0.0003(14) 0.0152(13) 0.0067(14)
C19 0.0397(16) 0.0308(15) 0.0365(16) 0.0015(12) -0.0003(13) -0.0042(12)
C46 0.0319(14) 0.0355(15) 0.0309(15) 0.0075(12) 0.0070(11) 0.0088(12)
C6 0.0450(17) 0.0392(17) 0.0354(16) 0.0078(13) 0.0150(13) 0.0170(14)
C39 0.0429(17) 0.0378(17) 0.0401(17) 0.0132(14) 0.0110(13) 0.0181(14)
C103 0.069(2) 0.0348(17) 0.0273(15) -0.0043(13) 0.0072(15) 0.0059(15)
C105 0.0494(19) 0.0497(19) 0.0438(18) 0.0107(16) 0.0262(15) 0.0163(16)
C15 0.0416(17) 0.0420(17) 0.0316(15) 0.0090(13) 0.0047(13) 0.0096(14)
C31 0.0363(16) 0.0438(18) 0.0482(19) -0.0046(15) 0.0154(14) -0.0050(13)
C16 0.0498(18) 0.0389(17) 0.0387(17) 0.0175(14) 0.0124(14) 0.0055(14)
C7 0.070(2) 0.0349(18) 0.064(2) -0.0111(16) 0.0377(19) 0.0049(16)
C11 0.147(5) 0.127(5) 0.039(2) -0.013(3) -0.005(3) 0.069(4)
C40 0.065(2) 0.0296(16) 0.0474(19) 0.0130(14) 0.0171(16) 0.0233(15)
C104 0.080(3) 0.0402(18) 0.0358(17) 0.0060(15) 0.0273(17) 0.0206(17)
C43 0.0539(19) 0.0285(16) 0.0422(18) -0.0018(13) -0.0030(15) -0.0004(13)
C28 0.0439(17) 0.0450(18) 0.0290(15) -0.0096(13) 0.0058(13) 0.0099(14)
C17 0.0438(17) 0.0328(16) 0.0437(18) 0.0087(13) 0.0073(14) -0.0010(13)
C22 0.0445(17) 0.0362(16) 0.0296(15) 0.0020(12) -0.0014(12) 0.0040(13)
C33 0.0373(17) 0.060(2) 0.053(2) 0.0039(17) 0.0016(15) -0.0003(15)
C4 0.0344(18) 0.093(3) 0.0408(19) 0.0200(19) 0.0164(14) 0.0271(19)
C35 0.0325(16) 0.056(2) 0.0450(18) -0.0002(15) 0.0041(13) -0.0007(14)
C10 0.0275(15) 0.0468(19) 0.0526(19) -0.0027(15) 0.0039(13) -0.0042(13)
C44 0.049(2) 0.157(5) 0.074(3) 0.022(3) 0.002(2) 0.001(3)
C36 0.0483(19) 0.052(2) 0.051(2) 0.0180(16) 0.0094(15) -0.0005(15)
C41 0.069(2) 0.0231(15) 0.0412(17) 0.0021(13) 0.0103(16) 0.0084(14)
C5 0.052(2) 0.066(2) 0.0431(19) 0.0081(16) 0.0238(16) 0.0294(18)
C23 0.075(3) 0.045(2) 0.050(2) -0.0074(16) 0.0095(18) 0.0053(18)
C24 0.0407(19) 0.055(2) 0.083(3) -0.005(2) -0.0027(18) -0.0010(16)
C107 0.0392(17) 0.0442(18) 0.0471(19) -0.0019(15) -0.0014(14) -0.0053(14)
C109 0.0346(17) 0.066(2) 0.049(2) 0.0058(17) 0.0117(14) -0.0037(15)
C48 0.0354(16) 0.055(2) 0.0403(17) 0.0128(15) 0.0036(13) 0.0085(14)
C21 0.081(3) 0.060(2) 0.053(2) -0.0149(19) -0.009(2) 0.026(2)
C3 0.0267(15) 0.076(2) 0.0398(18) 0.0130(17) 0.0050(13) 0.0043(15)
C20 0.050(2) 0.096(3) 0.051(2) -0.007(2) -0.0060(17) 0.019(2)
C8 0.078(3) 0.075(3) 0.165(6) 0.062(4) -0.067(4) -0.019(3)
C12 0.259(9) 0.058(3) 0.058(3) -0.006(2) 0.007(4) -0.008(4)
C9 0.153(5) 0.041(2) 0.086(3) 0.008(2) -0.042(3) 0.017(3)
C45 0.085(3) 0.066(3) 0.058(2) -0.021(2) -0.018(2) 0.004(2)
C32 0.052(2) 0.049(2) 0.181(6) 0.023(3) -0.004(3) -0.0044(19)

loop_
_atom_type_symbol
_atom_type_description
_atom_type_scat_dispersion_real
_atom_type_scat_dispersion_imag
_atom_type_scat_source
C C 0.0033 0.0016 'International Tables Vol C Tables 4.2.6.8 and 6.1.1.4'
H H 0.0000 0.0000 'International Tables Vol C Tables 4.2.6.8 and 6.1.1.4'
N N 0.0061 0.0033 'International Tables Vol C Tables 4.2.6.8 and 6.1.1.4'
Cu Cu 0.3201 1.2651 'International Tables Vol C Tables 4.2.6.8 and 6.1.1.4'

loop_
_geom_angle_atom_site_label_1
_geom_angle_atom_site_label_2
_geom_angle_atom_site_label_3
_geom_angle
_geom_angle_site_symmetry_1
_geom_angle_site_symmetry_3
_geom_angle_publ_flag
N3 Cu2 C101 160.08(10) . . ?
N3 Cu2 Cu3 146.77(7) . . ?
C101 Cu2 Cu3 52.29(7) . . ?
N3 Cu2 Cu1 82.45(6) . . ?
C101 Cu2 Cu1 115.83(8) . . ?
Cu3 Cu2 Cu1 64.331(12) . . ?
N6 Cu3 C101 163.42(10) . . ?
N6 Cu3 Cu2 144.40(7) . . ?
C101 Cu3 Cu2 51.58(7) . . ?
N6 Cu3 Cu1 83.18(6) . . ?
C101 Cu3 Cu1 113.38(7) . . ?
Cu2 Cu3 Cu1 62.562(12) . . ?
N4 Cu1 N1 154.80(9) . . ?
N4 Cu1 Cu2 127.09(6) . . ?
N1 Cu1 Cu2 77.45(6) . . ?
N4 Cu1 Cu3 79.06(6) . . ?
N1 Cu1 Cu3 125.74(7) . . ?
Cu2 Cu1 Cu3 53.107(10) . . ?
N5 N4 C25 111.22(19) . . ?
N5 N4 Cu1 132.00(17) . . ?
C25 N4 Cu1 116.66(15) . . ?
N6 N5 N4 114.9(2) . . ?
N1 N2 N3 114.42(19) . . ?
C105 C106 C101 120.1(3) . . ?
C105 C106 C109 119.1(3) . . ?
C101 C106 C109 120.8(3) . . ?
N2 N3 C13 113.24(19) . . ?
N2 N3 Cu2 123.01(16) . . ?
C13 N3 Cu2 120.28(16) . . ?
N2 N1 C1 112.39(19) . . ?
N2 N1 Cu1 129.51(17) . . ?
C1 N1 Cu1 117.51(16) . . ?
N5 N6 C37 112.26(19) . . ?
N5 N6 Cu3 126.60(16) . . ?
C37 N6 Cu3 120.17(16) . . ?
C106 C101 C102 117.6(2) . . ?
C106 C101 Cu2 110.6(2) . . ?
C102 C101 Cu2 118.89(19) . . ?
C106 C101 Cu3 116.31(19) . . ?
C102 C101 Cu3 110.62(19) . . ?
Cu2 C101 Cu3 76.13(9) . . ?
C14 C13 C18 122.0(2) . . ?
C14 C13 N3 118.9(2) . . ?
C18 C13 N3 119.0(2) . . ?
C30 C25 C26 122.1(2) . . ?
C30 C25 N4 118.1(2) . . ?
C26 C25 N4 119.7(2) . . ?
C2 C1 C6 122.0(2) . . ?
C2 C1 N1 117.4(2) . . ?
C6 C1 N1 120.5(3) . . ?
C29 C30 C25 117.9(2) . . ?
C29 C30 C34 121.3(2) . . ?
C25 C30 C34 120.8(2) . . ?
C3 C2 C1 117.8(3) . . ?
C3 C2 C10 120.8(3) . . ?
C1 C2 C10 121.3(2) . . ?
C27 C26 C25 117.5(3) . . ?
C27 C26 C31 121.3(3) . . ?
C25 C26 C31 121.2(2) . . ?
C37 C42 C41 117.7(3) . . ?
C37 C42 C43 122.3(2) . . ?
C41 C42 C43 120.0(3) . . ?
C17 C18 C13 117.7(3) . . ?
C17 C18 C19 120.7(3) . . ?
C13 C18 C19 121.6(2) . . ?
C104 C108 H10A 109.5 . . ?
C104 C108 H10B 109.5 . . ?
H10A C108 H10B 109.5 . . ?
C104 C108 H10C 109.5 . . ?
H10A C108 H10C 109.5 . . ?
H10B C108 H10C 109.5 . . ?
C39 C38 C37 117.0(3) . . ?
C39 C38 C46 121.5(3) . . ?
C37 C38 C46 121.5(2) . . ?
C30 C29 C28 121.1(3) . . ?
C30 C29 H29 119.5 . . ?
C28 C29 H29 119.5 . . ?
C42 C37 C38 122.0(2) . . ?
C42 C37 N6 117.6(2) . . ?
C38 C37 N6 120.3(2) . . ?
C46 C47 H47A 109.5 . . ?
C46 C47 H47B 109.5 . . ?
H47A C47 H47B 109.5 . . ?
C46 C47 H47C 109.5 . . ?
H47A C47 H47C 109.5 . . ?
H47B C47 H47C 109.5 . . ?
C30 C34 C36 110.7(2) . . ?
C30 C34 C35 113.4(2) . . ?
C36 C34 C35 110.8(3) . . ?
C30 C34 H34 107.2 . . ?
C36 C34 H34 107.2 . . ?
C35 C34 H34 107.2 . . ?
C13 C14 C15 117.2(3) . . ?
C13 C14 C22 122.6(2) . . ?
C15 C14 C22 120.2(3) . . ?
C103 C102 C101 119.8(3) . . ?
C103 C102 C107 119.2(3) . . ?
C101 C102 C107 121.0(3) . . ?
C28 C27 C26 121.4(3) . . ?
C28 C27 H27 119.3 . . ?
C26 C27 H27 119.3 . . ?
C20 C19 C21 111.6(3) . . ?
C20 C19 C18 111.0(3) . . ?
C21 C19 C18 111.8(3) . . ?
C20 C19 H19 107.4 . . ?
C21 C19 H19 107.4 . . ?
C18 C19 H19 107.4 . . ?
C38 C46 C47 111.2(2) . . ?
C38 C46 C48 114.4(2) . . ?
C47 C46 C48 109.0(2) . . ?
C38 C46 H46 107.3 . . ?
C47 C46 H46 107.3 . . ?
C48 C46 H46 107.3 . . ?
C5 C6 C1 117.3(3) . . ?
C5 C6 C7 121.1(3) . . ?
C1 C6 C7 121.5(3) . . ?
C40 C39 C38 121.8(3) . . ?
C40 C39 H39 119.1 . . ?
C38 C39 H39 119.1 . . ?
C104 C103 C102 122.3(3) . . ?
C104 C103 H103 118.9 . . ?
C102 C103 H103 118.9 . . ?
C104 C105 C106 121.8(3) . . ?
C104 C105 H105 119.1 . . ?
C106 C105 H105 119.1 . . ?
C16 C15 C14 121.4(3) . . ?
C16 C15 H15 119.3 . . ?
C14 C15 H15 119.3 . . ?
C32 C31 C33 111.8(3) . . ?
C32 C31 C26 111.2(3) . . ?
C33 C31 C26 113.5(3) . . ?
C32 C31 H31 106.6 . . ?
C33 C31 H31 106.6 . . ?
C26 C31 H31 106.6 . . ?
C15 C16 C17 120.3(3) . . ?
C15 C16 H16 119.9 . . ?
C17 C16 H16 119.9 . . ?
C8 C7 C6 110.1(3) . . ?
C8 C7 C9 108.0(4) . . ?
C6 C7 C9 114.4(4) . . ?
C8 C7 H7 108.0 . . ?
C6 C7 H7 108.0 . . ?
C9 C7 H7 108.0 . . ?
C10 C11 H11A 109.5 . . ?
C10 C11 H11B 109.5 . . ?
H11A C11 H11B 109.5 . . ?
C10 C11 H11C 109.5 . . ?
H11A C11 H11C 109.5 . . ?
H11B C11 H11C 109.5 . . ?
C41 C40 C39 120.3(3) . . ?
C41 C40 H40 119.9 . . ?
C39 C40 H40 119.9 . . ?
C105 C104 C103 118.4(3) . . ?
C105 C104 C108 119.9(4) . . ?
C103 C104 C108 121.7(4) . . ?
C42 C43 C45 112.3(3) . . ?
C42 C43 C44 110.5(3) . . ?
C45 C43 C44 110.3(4) . . ?
C42 C43 H43 107.8 . . ?
C45 C43 H43 107.8 . . ?
C44 C43 H43 107.9 . . ?
C27 C28 C29 120.0(3) . . ?
C27 C28 H28 120.0 . . ?
C29 C28 H28 120.0 . . ?
C16 C17 C18 121.3(3) . . ?
C16 C17 H17 119.3 . . ?
C18 C17 H17 119.3 . . ?
C14 C22 C23 112.1(3) . . ?
C14 C22 C24 110.1(3) . . ?
C23 C22 C24 111.8(3) . . ?
C14 C22 H22 107.5 . . ?
C23 C22 H22 107.5 . . ?
C24 C22 H22 107.5 . . ?
C31 C33 H33A 109.5 . . ?
C31 C33 H33B 109.5 . . ?
H33A C33 H33B 109.5 . . ?
C31 C33 H33C 109.5 . . ?
H33A C33 H33C 109.5 . . ?
H33B C33 H33C 109.5 . . ?
C5 C4 C3 120.9(3) . . ?
C5 C4 H4 119.5 . . ?
C3 C4 H4 119.5 . . ?
C34 C35 H35A 109.5 . . ?
C34 C35 H35B 109.5 . . ?
H35A C35 H35B 109.5 . . ?
C34 C35 H35C 109.5 . . ?
H35A C35 H35C 109.5 . . ?
H35B C35 H35C 109.5 . . ?
C12 C10 C11 109.5(4) . . ?
C12 C10 C2 113.1(3) . . ?
C11 C10 C2 112.5(3) . . ?
C12 C10 H10 107.1 . . ?
C11 C10 H10 107.1 . . ?
C2 C10 H10 107.1 . . ?
C43 C44 H44A 109.5 . . ?
C43 C44 H44B 109.5 . . ?
H44A C44 H44B 109.5 . . ?
C43 C44 H44C 109.5 . . ?
H44A C44 H44C 109.5 . . ?
H44B C44 H44C 109.5 . . ?
C34 C36 H36A 109.5 . . ?
C34 C36 H36B 109.5 . . ?
H36A C36 H36B 109.5 . . ?
C34 C36 H36C 109.5 . . ?
H36A C36 H36C 109.5 . . ?
H36B C36 H36C 109.5 . . ?
C40 C41 C42 121.1(3) . . ?
C40 C41 H41 119.4 . . ?
C42 C41 H41 119.4 . . ?
C4 C5 C6 121.3(3) . . ?
C4 C5 H5A 119.4 . . ?
C6 C5 H5A 119.4 . . ?
C22 C23 H23A 109.5 . . ?
C22 C23 H23B 109.5 . . ?
H23A C23 H23B 109.5 . . ?
C22 C23 H23C 109.5 . . ?
H23A C23 H23C 109.5 . . ?
H23B C23 H23C 109.5 . . ?
C22 C24 H24A 109.5 . . ?
C22 C24 H24B 109.5 . . ?
H24A C24 H24B 109.5 . . ?
C22 C24 H24C 109.5 . . ?
H24A C24 H24C 109.5 . . ?
H24B C24 H24C 109.5 . . ?
C102 C107 H10D 109.5 . . ?
C102 C107 H10E 109.5 . . ?
H10D C107 H10E 109.5 . . ?
C102 C107 H10F 109.5 . . ?
H10D C107 H10F 109.5 . . ?
H10E C107 H10F 109.5 . . ?
C106 C109 H10G 109.5 . . ?
C106 C109 H10H 109.5 . . ?
H10G C109 H10H 109.5 . . ?
C106 C109 H10I 109.5 . . ?
H10G C109 H10I 109.5 . . ?
H10H C109 H10I 109.5 . . ?
C46 C48 H48A 109.5 . . ?
C46 C48 H48B 109.5 . . ?
H48A C48 H48B 109.5 . . ?
C46 C48 H48C 109.5 . . ?
H48A C48 H48C 109.5 . . ?
H48B C48 H48C 109.5 . . ?
C19 C21 H21A 109.5 . . ?
C19 C21 H21B 109.5 . . ?
H21A C21 H21B 109.5 . . ?
C19 C21 H21C 109.5 . . ?
H21A C21 H21C 109.5 . . ?
H21B C21 H21C 109.5 . . ?
C4 C3 C2 120.5(3) . . ?
C4 C3 H3 119.7 . . ?
C2 C3 H3 119.7 . . ?
C19 C20 H20A 109.5 . . ?
C19 C20 H20B 109.5 . . ?
H20A C20 H20B 109.5 . . ?
C19 C20 H20C 109.5 . . ?
H20A C20 H20C 109.5 . . ?
H20B C20 H20C 109.5 . . ?
C7 C8 H8A 109.5 . . ?
C7 C8 H8B 109.5 . . ?
H8A C8 H8B 109.5 . . ?
C7 C8 H8C 109.5 . . ?
H8A C8 H8C 109.5 . . ?
H8B C8 H8C 109.5 . . ?
C10 C12 H12A 109.5 . . ?
C10 C12 H12B 109.5 . . ?
H12A C12 H12B 109.5 . . ?
C10 C12 H12C 109.5 . . ?
H12A C12 H12C 109.5 . . ?
H12B C12 H12C 109.5 . . ?
C7 C9 H9A 109.5 . . ?
C7 C9 H9B 109.5 . . ?
H9A C9 H9B 109.5 . . ?
C7 C9 H9C 109.5 . . ?
H9A C9 H9C 109.5 . . ?
H9B C9 H9C 109.5 . . ?
C43 C45 H45A 109.5 . . ?
C43 C45 H45B 109.5 . . ?
H45A C45 H45B 109.5 . . ?
C43 C45 H45C 109.5 . . ?
H45A C45 H45C 109.5 . . ?
H45B C45 H45C 109.5 . . ?
C31 C32 H32A 109.5 . . ?
C31 C32 H32B 109.5 . . ?
H32A C32 H32B 109.5 . . ?
C31 C32 H32C 109.5 . . ?
H32A C32 H32C 109.5 . . ?
H32B C32 H32C 109.5 . . ?

loop_
_geom_bond_atom_site_label_1
_geom_bond_atom_site_label_2
_geom_bond_distance
_geom_bond_site_symmetry_2
_geom_bond_publ_flag
Cu2 N3 1.882(2) . ?
Cu2 C101 1.957(3) . ?
Cu2 Cu3 2.4254(4) . ?
Cu2 Cu1 2.6915(4) . ?
Cu3 N6 1.893(2) . ?
Cu3 C101 1.976(3) . ?
Cu3 Cu1 2.7333(4) . ?
Cu1 N4 1.883(2) . ?
Cu1 N1 1.894(2) . ?
N4 N5 1.309(3) . ?
N4 C25 1.445(3) . ?
N5 N6 1.300(3) . ?
N2 N1 1.299(3) . ?
N2 N3 1.299(3) . ?
C106 C105 1.394(4) . ?
C106 C101 1.417(4) . ?
C106 C109 1.503(5) . ?
N3 C13 1.444(3) . ?
N1 C1 1.436(3) . ?
N6 C37 1.446(3) . ?
C101 C102 1.420(4) . ?
C13 C14 1.399(4) . ?
C13 C18 1.405(4) . ?
C25 C30 1.402(4) . ?
C25 C26 1.409(4) . ?
C1 C2 1.404(4) . ?
C1 C6 1.405(4) . ?
C30 C29 1.388(4) . ?
C30 C34 1.518(4) . ?
C2 C3 1.400(4) . ?
C2 C10 1.521(5) . ?
C26 C27 1.393(4) . ?
C26 C31 1.516(4) . ?
C42 C37 1.398(4) . ?
C42 C41 1.404(4) . ?
C42 C43 1.518(4) . ?
C18 C17 1.390(4) . ?
C18 C19 1.521(4) . ?
C108 C104 1.519(5) . ?
C108 H10A 0.9800 . ?
C108 H10B 0.9800 . ?
C108 H10C 0.9800 . ?
C38 C39 1.392(4) . ?
C38 C37 1.420(4) . ?
C38 C46 1.520(4) . ?
C29 C28 1.390(4) . ?
C29 H29 0.9500 . ?
C47 C46 1.526(4) . ?
C47 H47A 0.9800 . ?
C47 H47B 0.9800 . ?
C47 H47C 0.9800 . ?
C34 C36 1.524(4) . ?
C34 C35 1.533(4) . ?
C34 H34 1.0000 . ?
C14 C15 1.407(4) . ?
C14 C22 1.511(4) . ?
C102 C103 1.384(4) . ?
C102 C107 1.513(4) . ?
C27 C28 1.378(5) . ?
C27 H27 0.9500 . ?
C19 C20 1.510(5) . ?
C19 C21 1.519(5) . ?
C19 H19 1.0000 . ?
C46 C48 1.530(4) . ?
C46 H46 1.0000 . ?
C6 C5 1.396(4) . ?
C6 C7 1.511(5) . ?
C39 C40 1.378(5) . ?
C39 H39 0.9500 . ?
C103 C104 1.383(5) . ?
C103 H103 0.9500 . ?
C105 C104 1.373(5) . ?
C105 H105 0.9500 . ?
C15 C16 1.368(5) . ?
C15 H15 0.9500 . ?
C31 C32 1.486(6) . ?
C31 C33 1.505(5) . ?
C31 H31 1.0000 . ?
C16 C17 1.375(5) . ?
C16 H16 0.9500 . ?
C7 C8 1.499(7) . ?
C7 C9 1.520(5) . ?
C7 H7 1.0000 . ?
C11 C10 1.494(6) . ?
C11 H11A 0.9800 . ?
C11 H11B 0.9800 . ?
C11 H11C 0.9800 . ?
C40 C41 1.373(5) . ?
C40 H40 0.9500 . ?
C43 C45 1.523(5) . ?
C43 C44 1.524(6) . ?
C43 H43 1.0000 . ?
C28 H28 0.9500 . ?
C17 H17 0.9500 . ?
C22 C23 1.519(5) . ?
C22 C24 1.531(5) . ?
C22 H22 1.0000 . ?
C33 H33A 0.9800 . ?
C33 H33B 0.9800 . ?
C33 H33C 0.9800 . ?
C4 C5 1.372(6) . ?
C4 C3 1.374(5) . ?
C4 H4 0.9500 . ?
C35 H35A 0.9800 . ?
C35 H35B 0.9800 . ?
C35 H35C 0.9800 . ?
C10 C12 1.491(7) . ?
C10 H10 1.0000 . ?
C44 H44A 0.9800 . ?
C44 H44B 0.9800 . ?
C44 H44C 0.9800 . ?
C36 H36A 0.9800 . ?
C36 H36B 0.9800 . ?
C36 H36C 0.9800 . ?
C41 H41 0.9500 . ?
C5 H5A 0.9500 . ?
C23 H23A 0.9800 . ?
C23 H23B 0.9800 . ?
C23 H23C 0.9800 . ?
C24 H24A 0.9800 . ?
C24 H24B 0.9800 . ?
C24 H24C 0.9800 . ?
C107 H10D 0.9800 . ?
C107 H10E 0.9800 . ?
C107 H10F 0.9800 . ?
C109 H10G 0.9800 . ?
C109 H10H 0.9800 . ?
C109 H10I 0.9800 . ?
C48 H48A 0.9800 . ?
C48 H48B 0.9800 . ?
C48 H48C 0.9800 . ?
C21 H21A 0.9800 . ?
C21 H21B 0.9800 . ?
C21 H21C 0.9800 . ?
C3 H3 0.9500 . ?
C20 H20A 0.9800 . ?
C20 H20B 0.9800 . ?
C20 H20C 0.9800 . ?
C8 H8A 0.9800 . ?
C8 H8B 0.9800 . ?
C8 H8C 0.9800 . ?
C12 H12A 0.9800 . ?
C12 H12B 0.9800 . ?
C12 H12C 0.9800 . ?
C9 H9A 0.9800 . ?
C9 H9B 0.9800 . ?
C9 H9C 0.9800 . ?
C45 H45A 0.9800 . ?
C45 H45B 0.9800 . ?
C45 H45C 0.9800 . ?
C32 H32A 0.9800 . ?
C32 H32B 0.9800 . ?
C32 H32C 0.9800 . ?
